data_7218321
loop_
_publ_author_name
'Aaker\"oy, Christer B.'
'Welideniya, Dhanushi'
'Desper, John'
'Moore, Curtis'

_publ_section_title
;
 Halogen-bond driven co-crystallization of potential anti-cancer
 compounds: a structural study
;
_journal_issue 44
_journal_name_full CrystEngComm
_journal_page_first 10203
_journal_paper_doi 10.1039/C4CE01614A
_journal_volume 16
_journal_year 2014
_chemical_formula_moiety
;
(C20 H26 N4 O2) (C4 F8 I2)
;
_chemical_formula_sum 'C24 H26 F8 I2 N4 O2'
_chemical_formula_weight 808.29
_chemical_name_systematic
;
DW-10-8 (3-pyridyl)-CONH-(CH2)8-NHCO-(3-pyridyl), I-(CF2)4-I
;
_space_group_IT_number 2
_symmetry_cell_setting triclinic
_symmetry_space_group_name_Hall '-P 1'
_symmetry_space_group_name_H-M 'P -1'
_atom_sites_solution_hydrogens geom
_atom_sites_solution_primary direct
_atom_sites_solution_secondary difmap
_audit_creation_method SHELXL-97
_cell_angle_alpha 85.503(2)
_cell_angle_beta 85.901(2)
_cell_angle_gamma 88.2190(10)
_cell_formula_units_Z 1
_cell_length_a 5.0194(3)
_cell_length_b 5.0906(3)
_cell_length_c 26.5502(14)
_cell_measurement_reflns_used 9945
_cell_measurement_temperature 120(2)
_cell_measurement_theta_max 33.22
_cell_measurement_theta_min 2.31
_cell_volume 674.36(7)
_computing_cell_refinement 'Bruker SAINT'
_computing_data_collection 'Bruker APEX2'
_computing_data_reduction 'Bruker SAINT'
_computing_molecular_graphics 'Bruker SHELXTL'
_computing_publication_material 'Bruker SHELXTL'
_computing_structure_refinement 'SHELXL-97 (Sheldrick, 2008)'
_computing_structure_solution 'SHELXS-97 (Sheldrick, 2008)'
_diffrn_ambient_temperature 120(2)
_diffrn_measured_fraction_theta_full 0.992
_diffrn_measured_fraction_theta_max 0.926
_diffrn_measurement_device_type 'Bruker APEX-II CCD'
_diffrn_measurement_method '\f and \w scans'
_diffrn_radiation_monochromator graphite
_diffrn_radiation_source 'fine-focus sealed tube'
_diffrn_radiation_type MoK\a
_diffrn_radiation_wavelength 0.71073
_diffrn_reflns_av_R_equivalents 0.0164
_diffrn_reflns_av_sigmaI/netI 0.0159
_diffrn_reflns_limit_h_max 7
_diffrn_reflns_limit_h_min -7
_diffrn_reflns_limit_k_max 7
_diffrn_reflns_limit_k_min -7
_diffrn_reflns_limit_l_max 40
_diffrn_reflns_limit_l_min -38
_diffrn_reflns_number 15718
_diffrn_reflns_theta_full 30.00
_diffrn_reflns_theta_max 33.14
_diffrn_reflns_theta_min 1.54
_exptl_absorpt_coefficient_mu 2.418
_exptl_absorpt_correction_T_max 0.7601
_exptl_absorpt_correction_T_min 0.5721
_exptl_absorpt_correction_type multi-scan
_exptl_absorpt_process_details SADABS
_exptl_crystal_colour colourless
_exptl_crystal_density_diffrn 1.990
_exptl_crystal_density_method 'not measured'
_exptl_crystal_description prism
_exptl_crystal_F_000 392
_exptl_crystal_size_max 0.26
_exptl_crystal_size_mid 0.18
_exptl_crystal_size_min 0.12
_refine_diff_density_max 0.561
_refine_diff_density_min -0.309
_refine_diff_density_rms 0.067
_refine_ls_extinction_method none
_refine_ls_goodness_of_fit_ref 1.022
_refine_ls_hydrogen_treatment mixed
_refine_ls_matrix_type full
_refine_ls_number_parameters 184
_refine_ls_number_reflns 4765
_refine_ls_number_restraints 0
_refine_ls_restrained_S_all 1.022
_refine_ls_R_factor_all 0.0168
_refine_ls_R_factor_gt 0.0161
_refine_ls_shift/su_max 0.002
_refine_ls_shift/su_mean 0.000
_refine_ls_structure_factor_coef Fsqd
_refine_ls_weighting_details 'calc w=1/[\s^2^(Fo^2^)+(0.0200P)^2^+0.4000P] where P=(Fo^2^+2Fc^2^)/3'
_refine_ls_weighting_scheme calc
_refine_ls_wR_factor_gt 0.0410
_refine_ls_wR_factor_ref 0.0414
_reflns_number_gt 4641
_reflns_number_total 4765
_reflns_threshold_expression >2sigma(I)
_cod_data_source_file c4ce01614a2.cif
_cod_data_source_block A8D4
_cod_depositor_comments
;
The following automatic conversions were performed:

'_symmetry_cell_setting' value 'Triclinic' changed to 'triclinic'
according to
/usr/data/users/saulius/crontab/automatic-downloads/rss-feeds/RSC/lib/dictionaries/cif_core.dic
dictionary named 'cif_core.dic' version 2.4.2 from 2011-04-26.

Automatic conversion script
Id: cif_fix_values 2827 2014-09-09 07:05:25Z andrius 

 Adding full bibliography for 7218320--7218332.cif.
;
_cod_original_sg_symbol_H-M P-1
_cod_database_code 7218321

loop_
_symmetry_equiv_pos_as_xyz
'x, y, z'
'-x, -y, -z'

loop_
_atom_site_label
_atom_site_type_symbol
_atom_site_fract_x
_atom_site_fract_y
_atom_site_fract_z
_atom_site_U_iso_or_equiv
_atom_site_adp_type
_atom_site_occupancy
_atom_site_symmetry_multiplicity
_atom_site_calc_flag
_atom_site_refinement_flags
N11 N 0.5369(2) 0.1229(2) 0.28278(4) 0.0208(2) Uani 1 1 d .
C12 C 0.4031(3) 0.0869(2) 0.24223(5) 0.0177(2) Uani 1 1 d .
H12 H 0.2610 0.2072 0.2343 0.021 Uiso 1 1 calc R
C13 C 0.4608(2) -0.1172(2) 0.21103(4) 0.01420(19) Uani 1 1 d .
C14 C 0.6693(2) -0.2924(2) 0.22275(5) 0.0171(2) Uani 1 1 d .
H14 H 0.7139 -0.4354 0.2025 0.021 Uiso 1 1 calc R
C15 C 0.8110(3) -0.2551(3) 0.26440(5) 0.0203(2) Uani 1 1 d .
H15 H 0.9562 -0.3704 0.2729 0.024 Uiso 1 1 calc R
C16 C 0.7373(3) -0.0469(3) 0.29337(5) 0.0214(2) Uani 1 1 d .
H16 H 0.8337 -0.0234 0.3221 0.026 Uiso 1 1 calc R
C17 C 0.2980(2) -0.1644(2) 0.16788(4) 0.01419(19) Uani 1 1 d .
N17 N 0.1745(2) 0.0451(2) 0.14545(4) 0.01538(18) Uani 1 1 d .
H17 H 0.204(4) 0.193(4) 0.1525(7) 0.018 Uiso 1 1 d .
O17 O 0.2773(2) -0.38882(18) 0.15431(4) 0.01947(17) Uani 1 1 d .
C21 C 0.0020(2) 0.0141(2) 0.10463(5) 0.0154(2) Uani 1 1 d .
H21A H -0.1382 -0.1134 0.1165 0.018 Uiso 1 1 calc R
H21B H 0.1086 -0.0574 0.0757 0.018 Uiso 1 1 calc R
C22 C -0.1282(2) 0.2749(2) 0.08724(5) 0.0154(2) Uani 1 1 d .
H22A H 0.0122 0.4049 0.0772 0.019 Uiso 1 1 calc R
H22B H -0.2417 0.3417 0.1158 0.019 Uiso 1 1 calc R
C23 C -0.2983(2) 0.2491(2) 0.04274(5) 0.0153(2) Uani 1 1 d .
H23A H -0.1873 0.1701 0.0152 0.018 Uiso 1 1 calc R
H23B H -0.4458 0.1281 0.0536 0.018 Uiso 1 1 calc R
C24 C -0.4154(2) 0.5123(2) 0.02241(5) 0.0155(2) Uani 1 1 d .
H24A H -0.2678 0.6335 0.0118 0.019 Uiso 1 1 calc R
H24B H -0.5272 0.5906 0.0499 0.019 Uiso 1 1 calc R
C31 C 0.1330(3) 0.6212(2) 0.42932(5) 0.0171(2) Uani 1 1 d .
I1 I 0.306560(16) 0.412200(15) 0.366922(3) 0.01758(3) Uani 1 1 d .
F31A F -0.08659(18) 0.75549(18) 0.41502(3) 0.02551(17) Uani 1 1 d .
F31B F 0.30802(18) 0.79568(16) 0.44129(3) 0.02378(16) Uani 1 1 d .
C32 C 0.0591(2) 0.4327(2) 0.47623(5) 0.0152(2) Uani 1 1 d .
F32A F -0.12063(17) 0.26510(16) 0.46312(3) 0.02179(15) Uani 1 1 d .
F32B F 0.28069(16) 0.29577(16) 0.48856(3) 0.02075(15) Uani 1 1 d .

loop_
_atom_site_aniso_label
_atom_site_aniso_U_11
_atom_site_aniso_U_22
_atom_site_aniso_U_33
_atom_site_aniso_U_23
_atom_site_aniso_U_13
_atom_site_aniso_U_12
N11 0.0284(5) 0.0203(5) 0.0145(5) -0.0033(4) -0.0042(4) -0.0029(4)
C12 0.0225(5) 0.0160(5) 0.0149(5) -0.0023(4) -0.0030(4) 0.0006(4)
C13 0.0155(5) 0.0143(5) 0.0130(5) -0.0008(4) -0.0019(4) -0.0014(4)
C14 0.0171(5) 0.0177(5) 0.0167(5) -0.0010(4) -0.0025(4) 0.0004(4)
C15 0.0179(5) 0.0254(6) 0.0175(5) 0.0024(5) -0.0046(4) 0.0001(4)
C16 0.0247(6) 0.0257(6) 0.0146(5) 0.0007(4) -0.0063(4) -0.0055(5)
C17 0.0150(4) 0.0146(5) 0.0131(5) -0.0018(4) -0.0019(4) 0.0002(4)
N17 0.0191(4) 0.0122(4) 0.0158(4) -0.0024(3) -0.0063(3) -0.0004(3)
O17 0.0249(4) 0.0132(4) 0.0215(4) -0.0042(3) -0.0076(3) 0.0012(3)
C21 0.0183(5) 0.0143(5) 0.0144(5) -0.0025(4) -0.0054(4) 0.0005(4)
C22 0.0193(5) 0.0143(5) 0.0135(5) -0.0021(4) -0.0065(4) 0.0017(4)
C23 0.0173(5) 0.0142(5) 0.0149(5) -0.0019(4) -0.0046(4) 0.0004(4)
C24 0.0178(5) 0.0136(5) 0.0158(5) -0.0017(4) -0.0049(4) 0.0004(4)
C31 0.0220(5) 0.0157(5) 0.0138(5) -0.0012(4) -0.0018(4) -0.0003(4)
I1 0.02259(4) 0.01872(4) 0.01161(4) -0.00204(3) -0.00100(3) -0.00144(3)
F31A 0.0286(4) 0.0283(4) 0.0184(4) 0.0024(3) -0.0024(3) 0.0103(3)
F31B 0.0333(4) 0.0191(4) 0.0194(4) -0.0037(3) 0.0008(3) -0.0095(3)
C32 0.0179(5) 0.0144(5) 0.0138(5) -0.0024(4) -0.0024(4) -0.0008(4)
F32A 0.0268(4) 0.0216(4) 0.0181(4) -0.0066(3) -0.0003(3) -0.0095(3)
F32B 0.0234(4) 0.0215(4) 0.0169(3) -0.0008(3) -0.0020(3) 0.0068(3)

loop_
_atom_type_symbol
_atom_type_description
_atom_type_scat_dispersion_real
_atom_type_scat_dispersion_imag
_atom_type_scat_source
C C 0.0033 0.0016 'International Tables Vol C Tables 4.2.6.8 and 6.1.1.4'
H H 0.0000 0.0000 'International Tables Vol C Tables 4.2.6.8 and 6.1.1.4'
N N 0.0061 0.0033 'International Tables Vol C Tables 4.2.6.8 and 6.1.1.4'
O O 0.0106 0.0060 'International Tables Vol C Tables 4.2.6.8 and 6.1.1.4'
F F 0.0171 0.0103 'International Tables Vol C Tables 4.2.6.8 and 6.1.1.4'
I I -0.4742 1.8119 'International Tables Vol C Tables 4.2.6.8 and 6.1.1.4'

loop_
_geom_angle_atom_site_label_1
_geom_angle_atom_site_label_2
_geom_angle_atom_site_label_3
_geom_angle
_geom_angle_site_symmetry_1
_geom_angle_site_symmetry_3
C12 N11 C16 117.69(12) . .
C12 N11 I1 122.51(9) . .
C16 N11 I1 115.99(8) . .
N11 C12 C13 123.51(12) . .
N11 C12 H12 118.2 . .
C13 C12 H12 118.2 . .
C12 C13 C14 118.01(11) . .
C12 C13 C17 122.70(11) . .
C14 C13 C17 119.18(11) . .
C15 C14 C13 118.92(12) . .
C15 C14 H14 120.5 . .
C13 C14 H14 120.5 . .
C16 C15 C14 118.79(12) . .
C16 C15 H15 120.6 . .
C14 C15 H15 120.6 . .
N11 C16 C15 123.08(12) . .
N11 C16 H16 118.5 . .
C15 C16 H16 118.5 . .
O17 C17 N17 122.10(11) . .
O17 C17 C13 120.74(11) . .
N17 C17 C13 117.15(10) . .
C17 N17 C21 120.57(10) . .
C17 N17 H17 120.9(13) . .
C21 N17 H17 118.3(14) . .
N17 C21 C22 111.17(10) . .
N17 C21 H21A 109.4 . .
C22 C21 H21A 109.4 . .
N17 C21 H21B 109.4 . .
C22 C21 H21B 109.4 . .
H21A C21 H21B 108.0 . .
C21 C22 C23 111.92(10) . .
C21 C22 H22A 109.2 . .
C23 C22 H22A 109.2 . .
C21 C22 H22B 109.2 . .
C23 C22 H22B 109.2 . .
H22A C22 H22B 107.9 . .
C24 C23 C22 112.71(10) . .
C24 C23 H23A 109.1 . .
C22 C23 H23A 109.1 . .
C24 C23 H23B 109.1 . .
C22 C23 H23B 109.1 . .
H23A C23 H23B 107.8 . .
C23 C24 C24 112.93(12) . 2_465
C23 C24 H24A 109.0 . .
C24 C24 H24A 109.0 2_465 .
C23 C24 H24B 109.0 . .
C24 C24 H24B 109.0 2_465 .
H24A C24 H24B 107.8 . .
F31B C31 F31A 107.89(10) . .
F31B C31 C32 109.41(10) . .
F31A C31 C32 109.41(10) . .
F31B C31 I1 108.95(8) . .
F31A C31 I1 109.26(8) . .
C32 C31 I1 111.84(8) . .
C31 I1 N11 179.21(4) . .
F32B C32 F32A 108.94(10) . .
F32B C32 C31 107.92(10) . .
F32A C32 C31 107.67(10) . .
F32B C32 C32 108.25(12) . 2_566
F32A C32 C32 108.49(12) . 2_566
C31 C32 C32 115.43(12) . 2_566

loop_
_geom_bond_atom_site_label_1
_geom_bond_atom_site_label_2
_geom_bond_distance
_geom_bond_site_symmetry_2
N11 C12 1.3359(16) .
N11 C16 1.3365(19) .
N11 I1 2.9220(12) .
C12 C13 1.3894(17) .
C12 H12 0.9500 .
C13 C14 1.3902(17) .
C13 C17 1.4925(16) .
C14 C15 1.3852(18) .
C14 H14 0.9500 .
C15 C16 1.384(2) .
C15 H15 0.9500 .
C16 H16 0.9500 .
C17 O17 1.2339(14) .
C17 N17 1.3374(15) .
N17 C21 1.4555(15) .
N17 H17 0.81(2) .
C21 C22 1.5152(17) .
C21 H21A 0.9900 .
C21 H21B 0.9900 .
C22 C23 1.5226(16) .
C22 H22A 0.9900 .
C22 H22B 0.9900 .
C23 C24 1.5214(17) .
C23 H23A 0.9900 .
C23 H23B 0.9900 .
C24 C24 1.526(2) 2_465
C24 H24A 0.9900 .
C24 H24B 0.9900 .
C31 F31B 1.3393(15) .
C31 F31A 1.3413(15) .
C31 C32 1.5423(18) .
C31 I1 2.1559(12) .
C32 F32B 1.3409(14) .
C32 F32A 1.3425(14) .
C32 C32 1.555(2) 2_566

loop_
_geom_hbond_atom_site_label_D
_geom_hbond_atom_site_label_H
_geom_hbond_atom_site_label_A
_geom_hbond_distance_DH
_geom_hbond_distance_HA
_geom_hbond_distance_DA
_geom_hbond_angle_DHA
_geom_hbond_site_symmetry_A
N17 H17 O17 0.81(2) 2.18(2) 2.9736(14) 167.9(18) 1_565

loop_
_geom_torsion_atom_site_label_1
_geom_torsion_atom_site_label_2
_geom_torsion_atom_site_label_3
_geom_torsion_atom_site_label_4
_geom_torsion
_geom_torsion_site_symmetry_4
C16 N11 C12 C13 0.4(2) .
I1 N11 C12 C13 -156.74(10) .
N11 C12 C13 C14 -0.13(19) .
N11 C12 C13 C17 175.92(12) .
C12 C13 C14 C15 -0.55(18) .
C17 C13 C14 C15 -176.75(11) .
C13 C14 C15 C16 0.98(19) .
C12 N11 C16 C15 0.1(2) .
I1 N11 C16 C15 158.68(11) .
C14 C15 C16 N11 -0.8(2) .
C12 C13 C17 O17 -150.25(12) .
C14 C13 C17 O17 25.76(17) .
C12 C13 C17 N17 28.87(17) .
C14 C13 C17 N17 -155.12(11) .
O17 C17 N17 C21 1.95(18) .
C13 C17 N17 C21 -177.15(10) .
C17 N17 C21 C22 176.67(11) .
N17 C21 C22 C23 177.08(10) .
C21 C22 C23 C24 -176.08(10) .
C22 C23 C24 C24 179.63(12) 2_465
F31B C31 I1 N11 156(3) .
F31A C31 I1 N11 -86(3) .
C32 C31 I1 N11 35(3) .
C12 N11 I1 C31 72(3) .
C16 N11 I1 C31 -86(3) .
F31B C31 C32 F32B -63.93(12) .
F31A C31 C32 F32B 178.07(9) .
I1 C31 C32 F32B 56.87(11) .
F31B C31 C32 F32A 178.62(10) .
F31A C31 C32 F32A 60.62(12) .
I1 C31 C32 F32A -60.58(11) .
F31B C31 C32 C32 57.28(16) 2_566
F31A C31 C32 C32 -60.71(16) 2_566
I1 C31 C32 C32 178.09(11) 2_566
